data_4067327
loop_
_publ_author_name
'Szadkowska, Anna'
'Gstrein, Xaver'
'Burtscher, Daniel'
'Jarzembska, Katarzyna'
'Wo\'zniak, Krzysztof'
'Slugovc, Christian'
'Grela, Karol'

_publ_section_title
;
 Latent Thermo-Switchable Olefin Metathesis Initiators Bearing a
 Pyridyl-Functionalized Chelating Carbene: Influence of the Leaving
 Group&#x2019;s Rigidity on the Catalyst&#x2019;s Performance
;
_journal_issue 1
_journal_name_full Organometallics
_journal_page_first 117
_journal_paper_doi 10.1021/om900857w
_journal_volume 29
_journal_year 2010
_chemical_formula_sum 'C35 H35 Cl2 N3 O0.5 Ru'
_chemical_formula_weight 677.63
_chemical_name_systematic
;
 ?
;
_space_group_IT_number 86
_symmetry_space_group_name_Hall '-P 4bc'
_symmetry_space_group_name_H-M 'P 42/n :2'
_atom_sites_solution_hydrogens geom
_atom_sites_solution_primary direct
_atom_sites_solution_secondary difmap
_audit_creation_method SHELXL-97
_cell_angle_alpha 90.00
_cell_angle_beta 90.00
_cell_angle_gamma 90.00
_cell_formula_units_Z 16
_cell_length_a 33.7896(14)
_cell_length_b 33.7896(14)
_cell_length_c 11.2009(6)
_cell_measurement_temperature 100(2)
_cell_volume 12788.5(10)
_computing_structure_refinement 'SHELXL-97 (Sheldrick, 1997)'
_diffrn_ambient_temperature 100(2)
_diffrn_measured_fraction_theta_full 0.998
_diffrn_measured_fraction_theta_max 0.998
_diffrn_radiation_monochromator graphite
_diffrn_radiation_source 'fine-focus sealed tube'
_diffrn_radiation_type MoK\a
_diffrn_radiation_wavelength 0.71073
_diffrn_reflns_av_R_equivalents 0.0000
_diffrn_reflns_av_sigmaI/netI 0.0886
_diffrn_reflns_limit_h_max 31
_diffrn_reflns_limit_h_min -30
_diffrn_reflns_limit_k_max 43
_diffrn_reflns_limit_k_min 0
_diffrn_reflns_limit_l_max 14
_diffrn_reflns_limit_l_min 0
_diffrn_reflns_number 14675
_diffrn_reflns_theta_full 27.50
_diffrn_reflns_theta_max 27.50
_diffrn_reflns_theta_min 2.83
_exptl_absorpt_coefficient_mu 0.688
_exptl_crystal_density_diffrn 1.408
_exptl_crystal_density_method 'not measured'
_exptl_crystal_F_000 5568
_refine_diff_density_max 0.659
_refine_diff_density_min -0.637
_refine_diff_density_rms 0.090
_refine_ls_extinction_method none
_refine_ls_goodness_of_fit_ref 1.009
_refine_ls_hydrogen_treatment mixed
_refine_ls_matrix_type full
_refine_ls_number_parameters 990
_refine_ls_number_reflns 14675
_refine_ls_number_restraints 728
_refine_ls_restrained_S_all 1.009
_refine_ls_R_factor_all 0.1199
_refine_ls_R_factor_gt 0.0468
_refine_ls_shift/su_max 1.321
_refine_ls_shift/su_mean 0.082
_refine_ls_structure_factor_coef Fsqd
_refine_ls_weighting_details 'calc w=1/[\s^2^(Fo^2^)+(0.0301P)^2^+16.0159P] where P=(Fo^2^+2Fc^2^)/3'
_refine_ls_weighting_scheme calc
_refine_ls_wR_factor_gt 0.0791
_refine_ls_wR_factor_ref 0.0985
_reflns_number_gt 8215
_reflns_number_total 14675
_reflns_threshold_expression >2sigma(I)
_cod_data_source_file om900857w_si_002.cif
_cod_data_source_block cosbc01
_cod_original_formula_sum 'C35 H35 Cl2 N3 O0.50 Ru'
_cod_database_code 4067327

loop_
_symmetry_equiv_pos_as_xyz
'x, y, z'
'-x+1/2, -y+1/2, z'
'-y, x+1/2, z+1/2'
'y+1/2, -x, z+1/2'
'-x, -y, -z'
'x-1/2, y-1/2, -z'
'y, -x-1/2, -z-1/2'
'-y-1/2, x, -z-1/2'

loop_
_atom_site_label
_atom_site_type_symbol
_atom_site_fract_x
_atom_site_fract_y
_atom_site_fract_z
_atom_site_U_iso_or_equiv
_atom_site_adp_type
_atom_site_occupancy
_atom_site_symmetry_multiplicity
_atom_site_calc_flag
_atom_site_refinement_flags
_atom_site_disorder_assembly
_atom_site_disorder_group
Ru1 Ru 0.924847(9) 0.681717(9) 1.01688(3) 0.02298(8) Uani 1 1 d . . .
Cl1 Cl 0.96712(3) 0.65235(3) 1.15752(9) 0.0296(2) Uani 1 1 d . . .
Cl2 Cl 0.87110(3) 0.71628(3) 0.93664(9) 0.0369(3) Uani 1 1 d . . .
N1 N 0.90953(9) 0.59910(9) 0.9029(3) 0.0289(8) Uani 1 1 d . . .
N2 N 0.86922(9) 0.61456(9) 1.0452(3) 0.0267(8) Uani 1 1 d . . .
N3 N 0.94751(9) 0.73541(9) 1.0840(3) 0.0264(7) Uani 1 1 d D . .
C1 C 0.89987(10) 0.62828(11) 0.9780(3) 0.0242(8) Uani 1 1 d . . .
C2 C 0.88373(13) 0.56409(13) 0.9108(4) 0.0447(12) Uani 1 1 d . . .
H2A H 0.8992 0.5399 0.9276 0.054 Uiso 1 1 calc R . .
H2B H 0.8685 0.5603 0.8362 0.054 Uiso 1 1 calc R . .
C3 C 0.85675(12) 0.57440(12) 1.0144(4) 0.0364(10) Uani 1 1 d . . .
H3A H 0.8286 0.5738 0.9901 0.044 Uiso 1 1 calc R . .
H3B H 0.8607 0.5560 1.0823 0.044 Uiso 1 1 calc R . .
C4 C 0.93487(11) 0.60217(12) 0.8005(4) 0.0319(10) Uani 1 1 d . . .
C5 C 0.97342(12) 0.58719(12) 0.8074(4) 0.0319(10) Uani 1 1 d . . .
C6 C 0.99592(12) 0.58828(14) 0.7040(4) 0.0437(12) Uani 1 1 d . . .
H6 H 1.0219 0.5777 0.7057 0.052 Uiso 1 1 calc R . .
C7 C 0.98173(13) 0.60436(14) 0.5979(4) 0.0449(12) Uani 1 1 d . . .
C8 C 0.94369(13) 0.61922(14) 0.5965(4) 0.0429(11) Uani 1 1 d . . .
H8 H 0.9337 0.6304 0.5247 0.051 Uiso 1 1 calc R . .
C9 C 0.91973(12) 0.61834(13) 0.6964(4) 0.0361(11) Uani 1 1 d . . .
C10 C 0.98973(12) 0.57231(13) 0.9236(4) 0.0420(11) Uani 1 1 d . . .
H10A H 0.9722 0.5519 0.9558 0.063 Uiso 1 1 calc R . .
H10B H 0.9916 0.5943 0.9804 0.063 Uiso 1 1 calc R . .
H10C H 1.0161 0.5611 0.9104 0.063 Uiso 1 1 calc R . .
C11 C 1.00711(15) 0.60617(18) 0.4866(4) 0.0663(16) Uani 1 1 d . . .
H11A H 1.0199 0.5805 0.4738 0.099 Uiso 1 1 calc R . .
H11B H 1.0274 0.6266 0.4963 0.099 Uiso 1 1 calc R . .
H11C H 0.9905 0.6126 0.4176 0.099 Uiso 1 1 calc R . .
C12 C 0.87929(12) 0.63710(15) 0.6947(4) 0.0506(13) Uani 1 1 d . . .
H12A H 0.8733 0.6464 0.6138 0.076 Uiso 1 1 calc R . .
H12B H 0.8788 0.6595 0.7501 0.076 Uiso 1 1 calc R . .
H12C H 0.8594 0.6175 0.7190 0.076 Uiso 1 1 calc R . .
C13 C 0.85023(11) 0.63503(11) 1.1410(3) 0.0249(9) Uani 1 1 d D . .
C14 C 0.81591(11) 0.65677(11) 1.1177(3) 0.0267(9) Uani 1 1 d D . .
C15 C 0.79773(13) 0.67577(12) 1.2134(4) 0.0379(11) Uani 1 1 d . . .
H15 H 0.7747 0.6911 1.1988 0.045 Uiso 1 1 calc R . .
C16 C 0.81189(16) 0.67310(14) 1.3285(4) 0.0471(13) Uani 1 1 d . . .
C17 C 0.84423(16) 0.64925(15) 1.3477(4) 0.0505(14) Uani 1 1 d . . .
H17 H 0.8538 0.6462 1.4270 0.061 Uiso 1 1 calc R . .
C18 C 0.86342(12) 0.62951(13) 1.2570(4) 0.0359(11) Uani 1 1 d . . .
C19 C 0.79718(12) 0.65769(14) 0.9955(4) 0.0423(12) Uani 1 1 d D . .
H19A H 0.7867 0.6842 0.9799 0.063 Uiso 1 1 calc R . .
H19B H 0.7756 0.6383 0.9922 0.063 Uiso 1 1 calc R . .
H19C H 0.8171 0.6511 0.9351 0.063 Uiso 1 1 calc R . .
C20 C 0.79086(19) 0.69349(16) 1.4306(5) 0.084(2) Uani 1 1 d . . .
H20A H 0.8105 0.7052 1.4846 0.125 Uiso 1 1 calc R . .
H20B H 0.7748 0.6741 1.4743 0.125 Uiso 1 1 calc R . .
H20C H 0.7737 0.7144 1.3990 0.125 Uiso 1 1 calc R . .
C21 C 0.89525(14) 0.59966(17) 1.2849(5) 0.0654(17) Uani 1 1 d . . .
H21A H 0.9132 0.5974 1.2166 0.098 Uiso 1 1 calc R . .
H21B H 0.8831 0.5739 1.3009 0.098 Uiso 1 1 calc R . .
H21C H 0.9101 0.6083 1.3553 0.098 Uiso 1 1 calc R . .
C22 C 0.95890(11) 0.68568(11) 0.8925(4) 0.0301(9) Uani 1 1 d D . .
H22 H 0.9512 0.6729 0.8206 0.036 Uiso 1 1 calc R . .
C23 C 0.99674(11) 0.70626(12) 0.8906(4) 0.0296(10) Uani 1 1 d D . .
C24 C 1.02167(12) 0.69697(13) 0.7953(4) 0.0378(11) Uani 1 1 d D . .
H24 H 1.0127 0.6793 0.7350 0.045 Uiso 1 1 calc R . .
C25 C 1.05987(13) 0.71334(14) 0.7873(4) 0.0439(13) Uani 1 1 d . . .
H25 H 1.0766 0.7067 0.7220 0.053 Uiso 1 1 calc R . .
C26 C 1.07276(13) 0.73846(14) 0.8722(5) 0.0466(13) Uani 1 1 d . . .
H26 H 1.0990 0.7485 0.8675 0.056 Uiso 1 1 calc R . .
C27 C 1.04872(12) 0.75002(12) 0.9666(5) 0.0404(12) Uani 1 1 d . . .
C28 C 1.06212(14) 0.77875(13) 1.0511(5) 0.0538(15) Uani 1 1 d . . .
H28 H 1.0886 0.7881 1.0456 0.065 Uiso 1 1 calc R . .
C29 C 1.03892(14) 0.79290(13) 1.1374(5) 0.0538(14) Uani 1 1 d . . .
H29 H 1.0489 0.8121 1.1915 0.065 Uiso 1 1 calc R . .
C30 C 0.99926(12) 0.77933(11) 1.1486(5) 0.0419(12) Uani 1 1 d D . .
C31 C 0.97416(13) 0.79552(12) 1.2343(5) 0.0463(12) Uani 1 1 d . . .
H31 H 0.9835 0.8154 1.2873 0.056 Uiso 1 1 calc R . .
C32 C 0.93585(13) 0.78239(12) 1.2411(4) 0.0404(11) Uani 1 1 d . . .
H32 H 0.9179 0.7936 1.2968 0.049 Uiso 1 1 calc R . .
C33 C 0.92403(12) 0.75253(11) 1.1653(4) 0.0321(10) Uani 1 1 d D . .
H33 H 0.8975 0.7435 1.1710 0.039 Uiso 1 1 calc R . .
C34 C 0.98532(11) 0.74938(11) 1.0717(4) 0.0294(10) Uani 1 1 d D . .
C35 C 1.00989(11) 0.73408(11) 0.9779(4) 0.0316(10) Uani 1 1 d . . .
Ru2 Ru 0.827180(9) 0.424937(10) 0.91030(3) 0.02739(9) Uani 1 1 d . . .
Cl3 Cl 0.86155(3) 0.46826(3) 1.03873(10) 0.0403(3) Uani 1 1 d . B .
Cl4 Cl 0.78738(3) 0.37244(3) 0.84610(10) 0.0367(3) Uani 1 1 d . B .
N41 N 0.90767(9) 0.40210(9) 0.7948(3) 0.0257(7) Uani 1 1 d . . .
N42 N 0.88937(9) 0.36371(9) 0.9385(3) 0.0257(7) Uani 1 1 d . . .
C41 C 0.87810(10) 0.39517(10) 0.8718(3) 0.0215(8) Uani 1 1 d . A .
C42 C 0.94005(12) 0.37336(12) 0.8019(4) 0.0348(10) Uani 1 1 d . A .
H42A H 0.9659 0.3868 0.8113 0.042 Uiso 1 1 calc R . .
H42B H 0.9409 0.3564 0.7299 0.042 Uiso 1 1 calc R . .
C43 C 0.92966(11) 0.34951(12) 0.9119(4) 0.0335(10) Uani 1 1 d . A .
H43A H 0.9299 0.3208 0.8950 0.040 Uiso 1 1 calc R . .
H43B H 0.9481 0.3552 0.9785 0.040 Uiso 1 1 calc R . .
C44 C 0.90856(12) 0.42871(12) 0.6955(4) 0.0318(10) Uani 1 1 d . B .
C45 C 0.89039(14) 0.41732(14) 0.5892(4) 0.0467(12) Uani 1 1 d . . .
C46 C 0.8940(2) 0.4421(2) 0.4915(5) 0.080(2) Uani 1 1 d . B .
H46 H 0.8821 0.4346 0.4180 0.096 Uiso 1 1 calc R . .
C47 C 0.9143(2) 0.4771(2) 0.4979(6) 0.092(2) Uani 1 1 d . . .
C48 C 0.93248(18) 0.48739(16) 0.6033(5) 0.0694(17) Uani 1 1 d . B .
H48 H 0.9472 0.5113 0.6071 0.083 Uiso 1 1 calc R . .
C49 C 0.92987(13) 0.46363(13) 0.7052(4) 0.0382(11) Uani 1 1 d . . .
C50 C 0.86719(15) 0.37947(15) 0.5818(5) 0.0614(15) Uani 1 1 d . B .
H50A H 0.8552 0.3772 0.5025 0.092 Uiso 1 1 calc R . .
H50B H 0.8463 0.3796 0.6427 0.092 Uiso 1 1 calc R . .
H50C H 0.8849 0.3570 0.5955 0.092 Uiso 1 1 calc R . .
C51 C 0.9194(3) 0.5037(2) 0.3876(7) 0.157(4) Uani 1 1 d U B .
H51A H 0.9199 0.4873 0.3155 0.235 Uiso 1 1 calc R . .
H51B H 0.9443 0.5185 0.3941 0.235 Uiso 1 1 calc R . .
H51C H 0.8972 0.5223 0.3829 0.235 Uiso 1 1 calc R . .
C52 C 0.95044(13) 0.47439(13) 0.8191(4) 0.0462(12) Uani 1 1 d . B .
H52A H 0.9595 0.5019 0.8149 0.069 Uiso 1 1 calc R . .
H52B H 0.9733 0.4569 0.8309 0.069 Uiso 1 1 calc R . .
H52C H 0.9321 0.4714 0.8862 0.069 Uiso 1 1 calc R . .
C53A C 0.8678(6) 0.3485(5) 1.0381(12) 0.026(3) Uani 0.530(9) 1 d PDU A 1
C54A C 0.8448(3) 0.3148(3) 1.0198(10) 0.027(2) Uani 0.530(9) 1 d PDU A 1
C55A C 0.8245(3) 0.2977(4) 1.1137(10) 0.039(3) Uani 0.530(9) 1 d PDU A 1
H55A H 0.8089 0.2747 1.1015 0.047 Uiso 0.530(9) 1 calc PR A 1
C56A C 0.8273(4) 0.3148(4) 1.2263(11) 0.043(4) Uani 0.530(9) 1 d PDU A 1
C57A C 0.8524(3) 0.3471(3) 1.2443(8) 0.044(3) Uani 0.530(9) 1 d PDU A 1
H57A H 0.8550 0.3578 1.3223 0.053 Uiso 0.530(9) 1 calc PR A 1
C58A C 0.8734(3) 0.3639(4) 1.1514(9) 0.031(3) Uani 0.530(9) 1 d PDU A 1
C59A C 0.8434(4) 0.2943(3) 0.9002(11) 0.039(3) Uani 0.530(9) 1 d PDU A 1
H59A H 0.8462 0.3139 0.8364 0.059 Uiso 0.530(9) 1 calc PR A 1
H59B H 0.8181 0.2805 0.8915 0.059 Uiso 0.530(9) 1 calc PR A 1
H59C H 0.8651 0.2751 0.8952 0.059 Uiso 0.530(9) 1 calc PR A 1
C60A C 0.8070(3) 0.2971(3) 1.3369(10) 0.067(4) Uani 0.530(9) 1 d PDU A 1
H60A H 0.7880 0.2768 1.3118 0.101 Uiso 0.530(9) 1 calc PR A 1
H60B H 0.7930 0.3181 1.3802 0.101 Uiso 0.530(9) 1 calc PR A 1
H60C H 0.8269 0.2852 1.3892 0.101 Uiso 0.530(9) 1 calc PR A 1
C61A C 0.9037(3) 0.3956(3) 1.1748(11) 0.052(3) Uani 0.530(9) 1 d PDU A 1
H61A H 0.9074 0.4116 1.1026 0.078 Uiso 0.530(9) 1 calc PR A 1
H61B H 0.9290 0.3832 1.1967 0.078 Uiso 0.530(9) 1 calc PR A 1
H61C H 0.8947 0.4125 1.2403 0.078 Uiso 0.530(9) 1 calc PR A 1
C53B C 0.8650(7) 0.3395(5) 1.0169(13) 0.024(4) Uani 0.470(9) 1 d PDU A 2
C54B C 0.8444(4) 0.3072(4) 0.9707(11) 0.026(3) Uani 0.470(9) 1 d PDU A 2
C55B C 0.8198(3) 0.2863(3) 1.0451(11) 0.042(3) Uani 0.470(9) 1 d PDU A 2
H55B H 0.8046 0.2649 1.0143 0.050 Uiso 0.470(9) 1 calc PR A 2
C56B C 0.8170(4) 0.2963(4) 1.1660(11) 0.037(3) Uani 0.470(9) 1 d PDU A 2
C57B C 0.8389(4) 0.3267(4) 1.2145(12) 0.036(4) Uani 0.470(9) 1 d PDU A 2
H57B H 0.8372 0.3328 1.2971 0.043 Uiso 0.470(9) 1 calc PR A 2
C58B C 0.8636(4) 0.3483(3) 1.1385(11) 0.031(3) Uani 0.470(9) 1 d PDU A 2
C59B C 0.8491(4) 0.2960(4) 0.8402(11) 0.039(3) Uani 0.470(9) 1 d PDU A 2
H59D H 0.8508 0.3201 0.7916 0.059 Uiso 0.470(9) 1 calc PR A 2
H59E H 0.8262 0.2803 0.8147 0.059 Uiso 0.470(9) 1 calc PR A 2
H59F H 0.8733 0.2804 0.8300 0.059 Uiso 0.470(9) 1 calc PR A 2
C60B C 0.7897(3) 0.2725(4) 1.2472(12) 0.063(4) Uani 0.470(9) 1 d PDU A 2
H60D H 0.7759 0.2523 1.2001 0.095 Uiso 0.470(9) 1 calc PR A 2
H60E H 0.7702 0.2903 1.2837 0.095 Uiso 0.470(9) 1 calc PR A 2
H60F H 0.8053 0.2597 1.3099 0.095 Uiso 0.470(9) 1 calc PR A 2
C61B C 0.8900(4) 0.3798(4) 1.1912(11) 0.038(3) Uani 0.470(9) 1 d PDU A 2
H61D H 0.8983 0.3717 1.2714 0.057 Uiso 0.470(9) 1 calc PR A 2
H61E H 0.8755 0.4048 1.1958 0.057 Uiso 0.470(9) 1 calc PR A 2
H61F H 0.9134 0.3832 1.1405 0.057 Uiso 0.470(9) 1 calc PR A 2
N43A N 0.7764(5) 0.4579(4) 0.9597(11) 0.030(3) Uani 0.508(10) 1 d PDU B 3
C62A C 0.8271(6) 0.4565(4) 0.7663(15) 0.015(3) Uani 0.508(10) 1 d PDU B 3
H62A H 0.8392 0.4448 0.6985 0.018 Uiso 0.508(10) 1 calc PR B 3
C63A C 0.8108(3) 0.4959(3) 0.7484(9) 0.016(2) Uani 0.508(10) 1 d PDU B 3
C64A C 0.8254(3) 0.5158(3) 0.6498(9) 0.026(2) Uani 0.508(10) 1 d PDU B 3
H64A H 0.8437 0.5028 0.5987 0.031 Uiso 0.508(10) 1 calc PR B 3
C65A C 0.8139(3) 0.5542(3) 0.6241(10) 0.038(3) Uani 0.508(10) 1 d PDU B 3
H65A H 0.8243 0.5679 0.5571 0.046 Uiso 0.508(10) 1 calc PR B 3
C66A C 0.7864(4) 0.5719(3) 0.7000(11) 0.034(3) Uani 0.508(10) 1 d PDU B 3
H66A H 0.7781 0.5981 0.6829 0.041 Uiso 0.508(10) 1 calc PR B 3
C67A C 0.7706(3) 0.5531(3) 0.7993(11) 0.031(3) Uani 0.508(10) 1 d PDU B 3
C68A C 0.7415(3) 0.5715(3) 0.8689(10) 0.047(3) Uani 0.508(10) 1 d PDU B 3
H68A H 0.7335 0.5977 0.8491 0.056 Uiso 0.508(10) 1 calc PR B 3
C69A C 0.7238(5) 0.5528(4) 0.9670(14) 0.036(4) Uani 0.508(10) 1 d PDU B 3
H69A H 0.7048 0.5661 1.0149 0.043 Uiso 0.508(10) 1 calc PR B 3
C70A C 0.7349(3) 0.5141(3) 0.9917(9) 0.037(3) Uani 0.508(10) 1 d PDU B 3
C71A C 0.7166(4) 0.4940(4) 1.0853(12) 0.049(4) Uani 0.508(10) 1 d PDU B 3
H71A H 0.6974 0.5072 1.1325 0.059 Uiso 0.508(10) 1 calc PR B 3
C72A C 0.7261(3) 0.4555(4) 1.1098(11) 0.049(3) Uani 0.508(10) 1 d PDU B 3
H72A H 0.7121 0.4408 1.1685 0.059 Uiso 0.508(10) 1 calc PR B 3
C73A C 0.7573(4) 0.4387(4) 1.0444(12) 0.038(3) Uani 0.508(10) 1 d PDU B 3
H73A H 0.7650 0.4123 1.0621 0.045 Uiso 0.508(10) 1 calc PR B 3
C74A C 0.7655(3) 0.4952(3) 0.9255(10) 0.022(3) Uani 0.508(10) 1 d PDU B 3
C75A C 0.7831(3) 0.5142(3) 0.8257(10) 0.022(2) Uani 0.508(10) 1 d PDU B 3
N43B N 0.7752(4) 0.4479(3) 0.9914(12) 0.024(3) Uani 0.492(10) 1 d PDU B 4
C62B C 0.8221(7) 0.4562(5) 0.7968(16) 0.032(5) Uani 0.492(10) 1 d PDU B 4
H62B H 0.8339 0.4478 0.7241 0.038 Uiso 0.492(10) 1 calc PR B 4
C63B C 0.8024(4) 0.4945(4) 0.7918(10) 0.021(3) Uani 0.492(10) 1 d PDU B 4
C64B C 0.8109(3) 0.5181(3) 0.6929(10) 0.027(3) Uani 0.492(10) 1 d PDU B 4
H64B H 0.8280 0.5078 0.6332 0.033 Uiso 0.492(10) 1 calc PR B 4
C65B C 0.7953(4) 0.5564(3) 0.6773(11) 0.034(3) Uani 0.492(10) 1 d PDU B 4
H65B H 0.8019 0.5722 0.6099 0.041 Uiso 0.492(10) 1 calc PR B 4
C66B C 0.7699(4) 0.5700(3) 0.7649(11) 0.035(3) Uani 0.492(10) 1 d PDU B 4
H66B H 0.7592 0.5958 0.7576 0.042 Uiso 0.492(10) 1 calc PR B 4
C67B C 0.7594(3) 0.5471(3) 0.8636(10) 0.033(3) Uani 0.492(10) 1 d PDU B 4
C68B C 0.7308(4) 0.5628(4) 0.9406(14) 0.028(3) Uani 0.492(10) 1 d PDU B 4
H68B H 0.7202 0.5884 0.9271 0.033 Uiso 0.492(10) 1 calc PR B 4
C69B C 0.7180(3) 0.5398(3) 1.0393(11) 0.039(3) Uani 0.492(10) 1 d PDU B 4
H69B H 0.7003 0.5507 1.0965 0.047 Uiso 0.492(10) 1 calc PR B 4
C70B C 0.7316(3) 0.5011(3) 1.0512(12) 0.033(3) Uani 0.492(10) 1 d PDU B 4
C71B C 0.7170(3) 0.4767(3) 1.1428(11) 0.038(3) Uani 0.492(10) 1 d PDU B 4
H71B H 0.6978 0.4869 1.1963 0.046 Uiso 0.492(10) 1 calc PR B 4
C72B C 0.7299(3) 0.4379(3) 1.1574(11) 0.041(3) Uani 0.492(10) 1 d PDU B 4
H72B H 0.7198 0.4210 1.2181 0.050 Uiso 0.492(10) 1 calc PR B 4
C73B C 0.7588(4) 0.4253(4) 1.0766(12) 0.033(3) Uani 0.492(10) 1 d PDU B 4
H73B H 0.7676 0.3987 1.0825 0.039 Uiso 0.492(10) 1 calc PR B 4
C74B C 0.7608(3) 0.4852(3) 0.9740(10) 0.021(2) Uani 0.492(10) 1 d PDU B 4
C75B C 0.7755(3) 0.5084(3) 0.8778(11) 0.019(3) Uani 0.492(10) 1 d PDU B 4
O2S O 0.7379(7) 0.7116(3) 0.7528(8) 0.065(2) Uani 0.50 1 d PU . .
O1S O 0.7693(7) 0.7133(4) 0.7472(8) 0.072(3) Uani 0.50 1 d PU . .

loop_
_atom_site_aniso_label
_atom_site_aniso_U_11
_atom_site_aniso_U_22
_atom_site_aniso_U_33
_atom_site_aniso_U_23
_atom_site_aniso_U_13
_atom_site_aniso_U_12
Ru1 0.01495(16) 0.02566(18) 0.02832(16) 0.00374(15) 0.00090(14) 0.00364(14)
Cl1 0.0254(5) 0.0237(5) 0.0396(6) -0.0023(4) -0.0128(4) 0.0053(4)
Cl2 0.0209(5) 0.0460(6) 0.0437(6) 0.0162(5) 0.0000(4) 0.0091(5)
N1 0.0222(17) 0.0342(19) 0.0303(19) -0.0054(16) 0.0046(15) -0.0004(15)
N2 0.0208(17) 0.0268(18) 0.0324(19) -0.0068(15) 0.0055(14) -0.0038(14)
N3 0.0246(17) 0.0190(16) 0.0357(19) 0.0061(15) -0.0001(16) 0.0049(14)
C1 0.0189(19) 0.032(2) 0.0216(19) -0.0007(18) 0.0009(17) 0.0046(16)
C2 0.040(3) 0.043(3) 0.051(3) -0.018(2) 0.012(2) -0.010(2)
C3 0.028(2) 0.033(2) 0.048(3) -0.012(2) 0.009(2) -0.0046(18)
C4 0.023(2) 0.043(3) 0.029(2) -0.009(2) 0.0001(18) 0.0012(19)
C5 0.025(2) 0.038(2) 0.033(2) -0.0083(19) -0.0002(19) 0.0042(19)
C6 0.021(2) 0.061(3) 0.049(3) -0.019(2) 0.004(2) 0.003(2)
C7 0.036(3) 0.065(3) 0.034(3) -0.010(2) 0.009(2) -0.009(2)
C8 0.038(3) 0.061(3) 0.030(2) -0.009(2) -0.006(2) -0.001(2)
C9 0.023(2) 0.053(3) 0.033(2) -0.010(2) -0.0061(19) -0.001(2)
C10 0.032(2) 0.053(3) 0.041(3) -0.008(2) -0.005(2) 0.013(2)
C11 0.056(3) 0.103(5) 0.040(3) -0.010(3) 0.022(3) -0.005(3)
C12 0.031(3) 0.077(4) 0.043(3) 0.002(3) -0.010(2) 0.009(2)
C13 0.022(2) 0.027(2) 0.025(2) -0.0038(17) 0.0027(17) -0.0080(17)
C14 0.020(2) 0.030(2) 0.030(2) -0.0018(18) 0.0045(17) -0.0050(17)
C15 0.035(3) 0.028(2) 0.051(3) -0.003(2) 0.021(2) -0.0037(19)
C16 0.064(4) 0.042(3) 0.035(3) -0.015(2) 0.026(3) -0.028(3)
C17 0.065(4) 0.066(4) 0.021(2) -0.005(2) -0.002(2) -0.031(3)
C18 0.033(2) 0.048(3) 0.027(2) 0.004(2) -0.008(2) -0.014(2)
C19 0.025(2) 0.052(3) 0.051(3) 0.004(2) -0.006(2) 0.002(2)
C20 0.124(5) 0.060(4) 0.067(4) -0.034(3) 0.058(4) -0.043(4)
C21 0.041(3) 0.096(4) 0.059(4) 0.033(3) -0.022(3) -0.006(3)
C22 0.025(2) 0.033(2) 0.033(2) 0.0065(19) 0.0014(18) 0.0060(17)
C23 0.019(2) 0.034(2) 0.036(2) 0.022(2) 0.0084(18) 0.0129(18)
C24 0.031(2) 0.046(3) 0.036(3) 0.023(2) 0.008(2) 0.014(2)
C25 0.027(2) 0.054(3) 0.051(3) 0.038(3) 0.020(2) 0.021(2)
C26 0.022(2) 0.045(3) 0.073(4) 0.037(3) 0.006(2) 0.004(2)
C27 0.021(2) 0.029(2) 0.072(3) 0.030(2) 0.006(2) 0.0037(18)
C28 0.030(3) 0.025(2) 0.106(5) 0.020(3) -0.005(3) -0.014(2)
C29 0.038(3) 0.022(2) 0.102(4) 0.000(3) -0.003(3) -0.006(2)
C30 0.029(2) 0.016(2) 0.080(4) 0.007(2) -0.006(2) -0.0019(18)
C31 0.041(3) 0.019(2) 0.078(4) -0.007(2) -0.005(3) 0.002(2)
C32 0.037(3) 0.024(2) 0.060(3) -0.004(2) -0.002(2) 0.010(2)
C33 0.021(2) 0.025(2) 0.050(3) -0.001(2) -0.001(2) 0.0070(17)
C34 0.018(2) 0.018(2) 0.052(3) 0.0104(19) -0.0002(19) 0.0053(16)
C35 0.025(2) 0.020(2) 0.050(3) 0.018(2) -0.002(2) 0.0046(16)
Ru2 0.01721(17) 0.02828(18) 0.03667(19) -0.00771(16) -0.00538(15) 0.00502(14)
Cl3 0.0235(5) 0.0417(6) 0.0557(7) -0.0269(6) -0.0031(5) 0.0022(5)
Cl4 0.0309(6) 0.0310(6) 0.0483(7) 0.0043(5) -0.0161(5) -0.0038(4)
N41 0.0203(17) 0.0243(18) 0.0325(19) 0.0038(15) -0.0009(15) 0.0091(14)
N42 0.0212(17) 0.0258(18) 0.0300(19) 0.0037(14) 0.0013(14) 0.0067(14)
C41 0.022(2) 0.019(2) 0.024(2) -0.0024(16) -0.0095(16) 0.0006(16)
C42 0.027(2) 0.030(2) 0.048(3) 0.011(2) 0.003(2) 0.0147(18)
C43 0.025(2) 0.033(2) 0.042(3) 0.008(2) 0.002(2) 0.0109(18)
C44 0.028(2) 0.031(2) 0.036(2) 0.005(2) 0.0010(19) 0.0080(19)
C45 0.047(3) 0.054(3) 0.039(3) -0.003(3) -0.013(2) 0.015(2)
C46 0.114(5) 0.088(5) 0.038(3) 0.016(3) -0.026(3) 0.024(4)
C47 0.144(7) 0.079(5) 0.053(4) 0.038(4) -0.007(4) 0.023(5)
C48 0.090(4) 0.047(3) 0.071(4) 0.035(3) 0.012(4) 0.003(3)
C49 0.037(3) 0.034(3) 0.043(3) 0.000(2) 0.006(2) 0.008(2)
C50 0.053(3) 0.069(4) 0.062(4) -0.023(3) -0.023(3) 0.008(3)
C51 0.231(8) 0.124(6) 0.116(6) 0.079(5) -0.009(6) 0.013(6)
C52 0.044(3) 0.034(3) 0.061(3) -0.010(2) 0.008(2) -0.005(2)
C53A 0.024(5) 0.019(6) 0.036(7) 0.005(5) -0.008(5) 0.004(5)
C54A 0.028(5) 0.025(5) 0.028(6) 0.001(5) -0.006(5) 0.006(4)
C55A 0.030(6) 0.044(6) 0.042(7) 0.011(6) -0.002(6) 0.004(5)
C56A 0.027(6) 0.047(7) 0.057(7) 0.016(6) 0.007(5) 0.008(5)
C57A 0.043(5) 0.052(6) 0.036(5) -0.001(4) 0.000(4) 0.016(5)
C58A 0.028(6) 0.028(6) 0.036(5) -0.002(5) -0.004(4) 0.005(5)
C59A 0.043(6) 0.032(5) 0.043(7) 0.000(6) -0.014(6) 0.001(4)
C60A 0.055(6) 0.072(7) 0.076(7) 0.024(6) 0.016(5) 0.026(5)
C61A 0.052(6) 0.052(7) 0.051(6) -0.012(5) -0.018(5) -0.007(5)
C53B 0.019(6) 0.025(8) 0.027(6) 0.003(5) 0.003(5) 0.007(6)
C54B 0.025(5) 0.027(6) 0.026(7) 0.002(5) 0.002(6) 0.006(4)
C55B 0.026(5) 0.031(5) 0.068(7) 0.008(5) -0.001(5) 0.008(4)
C56B 0.033(6) 0.035(6) 0.041(7) 0.011(6) 0.017(6) 0.018(5)
C57B 0.039(8) 0.027(7) 0.041(6) 0.001(5) 0.010(5) 0.005(5)
C58B 0.033(6) 0.019(6) 0.042(7) 0.002(5) -0.002(5) 0.007(5)
C59B 0.039(6) 0.030(5) 0.049(7) -0.007(6) 0.002(6) -0.004(4)
C60B 0.049(6) 0.062(7) 0.079(7) 0.029(6) 0.028(6) 0.010(5)
C61B 0.043(7) 0.032(6) 0.038(6) -0.003(5) 0.005(5) 0.002(5)
N43A 0.019(5) 0.048(7) 0.023(5) 0.006(4) -0.010(4) -0.008(5)
C62A 0.019(6) 0.011(5) 0.015(6) -0.001(4) -0.005(5) 0.004(4)
C63A 0.018(5) 0.022(5) 0.007(5) -0.002(4) -0.006(4) -0.003(4)
C64A 0.021(5) 0.025(5) 0.031(5) 0.003(4) -0.010(4) 0.000(4)
C65A 0.037(5) 0.033(5) 0.045(6) 0.005(4) -0.014(4) -0.003(4)
C66A 0.033(6) 0.023(5) 0.048(7) -0.010(5) -0.020(5) 0.001(5)
C67A 0.026(5) 0.026(6) 0.040(7) -0.004(5) -0.018(5) -0.004(5)
C68A 0.036(6) 0.043(6) 0.061(6) -0.021(5) -0.017(5) 0.013(5)
C69A 0.025(6) 0.045(8) 0.036(7) 0.003(6) 0.003(5) 0.017(6)
C70A 0.019(4) 0.057(6) 0.034(5) -0.014(5) -0.005(4) 0.007(4)
C71A 0.037(7) 0.070(8) 0.039(7) -0.008(6) -0.004(6) 0.010(6)
C72A 0.033(5) 0.070(7) 0.044(6) -0.002(6) 0.008(5) 0.001(6)
C73A 0.022(5) 0.046(7) 0.046(7) 0.007(5) -0.004(5) -0.005(5)
C74A 0.014(5) 0.032(6) 0.019(6) 0.005(4) -0.005(4) 0.004(4)
C75A 0.018(5) 0.026(5) 0.023(6) -0.002(5) -0.009(4) -0.007(4)
N43B 0.012(4) 0.019(5) 0.041(7) 0.001(4) 0.005(5) 0.002(4)
C62B 0.022(6) 0.044(7) 0.029(9) 0.004(5) 0.003(6) -0.002(5)
C63B 0.021(6) 0.024(5) 0.019(6) 0.004(5) -0.004(5) -0.003(4)
C64B 0.025(6) 0.029(5) 0.028(6) -0.004(5) -0.004(4) -0.003(4)
C65B 0.036(7) 0.036(6) 0.031(6) -0.006(5) -0.021(5) 0.002(5)
C66B 0.042(6) 0.025(6) 0.038(7) -0.002(5) -0.019(5) 0.005(5)
C67B 0.029(5) 0.020(5) 0.049(6) -0.007(4) -0.025(5) -0.003(4)
C68B 0.018(6) 0.018(5) 0.047(8) -0.002(5) 0.001(5) 0.001(4)
C69B 0.025(5) 0.031(5) 0.061(7) -0.014(5) -0.007(5) 0.005(4)
C70B 0.025(6) 0.028(5) 0.047(7) -0.009(5) 0.001(5) -0.007(4)
C71B 0.020(5) 0.034(6) 0.061(7) -0.013(5) 0.007(5) -0.001(4)
C72B 0.022(5) 0.047(6) 0.056(6) -0.003(5) 0.008(5) -0.007(4)
C73B 0.024(5) 0.027(6) 0.046(7) -0.004(5) 0.010(5) 0.000(4)
C74B 0.015(4) 0.014(5) 0.033(6) -0.001(4) -0.004(4) -0.001(4)
C75B 0.016(5) 0.018(5) 0.023(6) 0.003(5) -0.005(5) 0.000(4)
O2S 0.101(7) 0.061(5) 0.033(4) -0.016(4) 0.009(5) -0.010(6)
O1S 0.107(7) 0.076(6) 0.033(4) 0.017(4) 0.015(5) 0.028(6)

loop_
_atom_type_symbol
_atom_type_description
_atom_type_scat_dispersion_real
_atom_type_scat_dispersion_imag
_atom_type_scat_source
C C 0.0033 0.0016 'International Tables Vol C Tables 4.2.6.8 and 6.1.1.4'
H H 0.0000 0.0000 'International Tables Vol C Tables 4.2.6.8 and 6.1.1.4'
N N 0.0061 0.0033 'International Tables Vol C Tables 4.2.6.8 and 6.1.1.4'
Cl Cl 0.1484 0.1585 'International Tables Vol C Tables 4.2.6.8 and 6.1.1.4'
Ru Ru -1.2594 0.8363 'International Tables Vol C Tables 4.2.6.8 and 6.1.1.4'
O O 0.0106 0.0060 'International Tables Vol C Tables 4.2.6.8 and 6.1.1.4'

loop_
_geom_angle_atom_site_label_1
_geom_angle_atom_site_label_2
_geom_angle_atom_site_label_3
_geom_angle
_geom_angle_site_symmetry_1
C22 Ru1 C1 99.45(17) .
C22 Ru1 N3 88.84(16) .
C1 Ru1 N3 171.18(14) .
C22 Ru1 Cl2 99.26(12) .
C1 Ru1 Cl2 92.22(10) .
N3 Ru1 Cl2 89.40(8) .
C22 Ru1 Cl1 99.25(12) .
C1 Ru1 Cl1 91.19(11) .
N3 Ru1 Cl1 84.46(8) .
Cl2 Ru1 Cl1 160.36(4) .
C1 N1 C4 126.6(3) .
C1 N1 C2 114.2(3) .
C4 N1 C2 117.3(3) .
C1 N2 C13 126.3(3) .
C1 N2 C3 113.9(3) .
C13 N2 C3 119.8(3) .
C33 N3 C34 118.2(3) .
C33 N3 Ru1 113.5(3) .
C34 N3 Ru1 126.9(3) .
N1 C1 N2 106.4(3) .
N1 C1 Ru1 133.3(3) .
N2 C1 Ru1 119.9(3) .
N1 C2 C3 102.5(3) .
N2 C3 C2 102.7(3) .
C9 C4 C5 122.2(4) .
C9 C4 N1 118.7(3) .
C5 C4 N1 119.0(4) .
C6 C5 C4 117.1(4) .
C6 C5 C10 122.2(4) .
C4 C5 C10 120.7(4) .
C5 C6 C7 122.3(4) .
C8 C7 C6 118.2(4) .
C8 C7 C11 120.2(4) .
C6 C7 C11 121.6(4) .
C7 C8 C9 121.9(4) .
C8 C9 C4 118.3(4) .
C8 C9 C12 120.8(4) .
C4 C9 C12 120.8(4) .
C18 C13 C14 120.8(4) .
C18 C13 N2 119.6(4) .
C14 C13 N2 119.2(3) .
C15 C14 C13 117.7(4) .
C15 C14 C19 120.3(4) .
C13 C14 C19 121.9(3) .
C16 C15 C14 122.5(4) .
C17 C16 C15 117.5(4) .
C17 C16 C20 121.4(5) .
C15 C16 C20 121.0(5) .
C16 C17 C18 122.8(4) .
C17 C18 C13 118.4(4) .
C17 C18 C21 120.5(4) .
C13 C18 C21 120.9(4) .
C23 C22 Ru1 127.2(3) .
C24 C23 C35 119.0(4) .
C24 C23 C22 115.7(4) .
C35 C23 C22 125.3(4) .
C23 C24 C25 121.0(5) .
C26 C25 C24 119.9(4) .
C25 C26 C27 121.7(4) .
C26 C27 C35 120.0(5) .
C26 C27 C28 120.6(4) .
C35 C27 C28 119.4(4) .
C29 C28 C27 122.5(4) .
C28 C29 C30 120.2(5) .
C31 C30 C34 120.0(4) .
C31 C30 C29 120.5(4) .
C34 C30 C29 119.5(4) .
C32 C31 C30 119.1(4) .
C31 C32 C33 118.4(4) .
N3 C33 C32 124.3(4) .
N3 C34 C30 119.8(4) .
N3 C34 C35 119.3(4) .
C30 C34 C35 120.8(4) .
C27 C35 C23 118.4(4) .
C27 C35 C34 117.5(4) .
C23 C35 C34 124.0(3) .
C62B Ru2 C62A 8.4(9) .
C62B Ru2 C41 103.8(6) .
C62A Ru2 C41 95.6(5) .
C62B Ru2 N43A 77.5(7) .
C62A Ru2 N43A 85.8(6) .
C41 Ru2 N43A 176.1(4) .
C62B Ru2 N43B 90.6(7) .
C62A Ru2 N43B 98.8(6) .
C41 Ru2 N43B 165.5(4) .
N43A Ru2 N43B 13.3(4) .
C62B Ru2 Cl4 100.8(8) .
C62A Ru2 Cl4 99.3(6) .
C41 Ru2 Cl4 92.64(10) .
N43A Ru2 Cl4 90.7(4) .
N43B Ru2 Cl4 86.2(4) .
C62B Ru2 Cl3 97.1(8) .
C62A Ru2 Cl3 99.6(6) .
C41 Ru2 Cl3 91.14(10) .
N43A Ru2 Cl3 85.0(4) .
N43B Ru2 Cl3 85.4(4) .
Cl4 Ru2 Cl3 160.28(4) .
C41 N41 C44 128.7(3) .
C41 N41 C42 113.9(3) .
C44 N41 C42 116.3(3) .
C41 N42 C53A 124.7(9) .
C41 N42 C53B 127.9(10) .
C53A N42 C53B 15.7(7) .
C41 N42 C43 113.8(3) .
C53A N42 C43 120.8(10) .
C53B N42 C43 117.5(10) .
N41 C41 N42 106.4(3) .
N41 C41 Ru2 132.8(3) .
N42 C41 Ru2 120.5(3) .
N41 C42 C43 102.9(3) .
N42 C43 C42 101.8(3) .
C49 C44 C45 122.1(4) .
C49 C44 N41 119.0(4) .
C45 C44 N41 118.8(4) .
C46 C45 C44 118.0(5) .
C46 C45 C50 121.1(5) .
C44 C45 C50 120.8(4) .
C47 C46 C45 121.7(5) .
C46 C47 C48 119.1(5) .
C46 C47 C51 121.2(7) .
C48 C47 C51 119.6(7) .
C47 C48 C49 121.9(5) .
C44 C49 C48 117.2(5) .
C44 C49 C52 121.0(4) .
C48 C49 C52 121.8(5) .
C58A C53A C54A 121.3(12) .
C58A C53A N42 120.6(10) .
C54A C53A N42 117.6(10) .
C55A C54A C53A 120.4(11) .
C55A C54A C59A 117.9(10) .
C53A C54A C59A 121.5(10) .
C54A C55A C56A 118.9(10) .
C55A C56A C57A 119.8(10) .
C55A C56A C60A 122.7(10) .
C57A C56A C60A 117.3(10) .
C58A C57A C56A 121.6(10) .
C57A C58A C53A 117.7(11) .
C57A C58A C61A 120.7(10) .
C53A C58A C61A 121.4(10) .
C58B C53B C54B 120.9(13) .
C58B C53B N42 119.3(11) .
C54B C53B N42 119.8(10) .
C55B C54B C53B 118.8(12) .
C55B C54B C59B 121.1(11) .
C53B C54B C59B 120.1(10) .
C54B C55B C56B 120.1(10) .
C57B C56B C55B 121.8(10) .
C57B C56B C60B 118.9(11) .
C55B C56B C60B 119.3(10) .
C56B C57B C58B 118.0(11) .
C53B C58B C57B 120.2(12) .
C53B C58B C61B 120.8(11) .
C57B C58B C61B 118.9(11) .
C73A N43A C74A 121.5(12) .
C73A N43A Ru2 109.1(8) .
C74A N43A Ru2 128.9(9) .
C63A C62A Ru2 128.4(11) .
C64A C63A C75A 120.7(9) .
C64A C63A C62A 114.8(10) .
C75A C63A C62A 124.5(11) .
C63A C64A C65A 121.4(9) .
C64A C65A C66A 117.5(9) .
C67A C66A C65A 123.2(9) .
C66A C67A C68A 120.8(10) .
C66A C67A C75A 118.6(9) .
C68A C67A C75A 120.5(11) .
C69A C68A C67A 122.3(12) .
C70A C69A C68A 117.8(12) .
C69A C70A C71A 119.2(10) .
C69A C70A C74A 121.0(10) .
C71A C70A C74A 119.8(10) .
C72A C71A C70A 120.7(11) .
C71A C72A C73A 117.1(11) .
N43A C73A C72A 123.1(12) .
N43A C74A C75A 121.7(9) .
N43A C74A C70A 117.5(10) .
C75A C74A C70A 120.8(10) .
C67A C75A C63A 118.5(9) .
C67A C75A C74A 117.4(10) .
C63A C75A C74A 124.0(9) .
C73B N43B C74B 118.7(10) .
C73B N43B Ru2 115.9(8) .
C74B N43B Ru2 124.8(8) .
C63B C62B Ru2 129.8(12) .
C64B C63B C75B 119.1(10) .
C64B C63B C62B 116.4(11) .
C75B C63B C62B 124.6(10) .
C63B C64B C65B 123.2(10) .
C66B C65B C64B 116.7(10) .
C65B C66B C67B 122.5(10) .
C66B C67B C68B 117.0(9) .
C66B C67B C75B 120.0(10) .
C68B C67B C75B 122.9(10) .
C67B C68B C69B 119.0(11) .
C70B C69B C68B 119.1(11) .
C69B C70B C71B 120.3(10) .
C69B C70B C74B 121.9(10) .
C71B C70B C74B 117.7(9) .
C72B C71B C70B 122.0(9) .
C71B C72B C73B 115.4(10) .
N43B C73B C72B 125.2(11) .
N43B C74B C70B 120.8(9) .
N43B C74B C75B 119.6(9) .
C70B C74B C75B 119.6(9) .
C63B C75B C67B 118.6(10) .
C63B C75B C74B 124.0(8) .
C67B C75B C74B 117.2(9) .
O1S O2S O1S 138.8(16) 7_577
O2S O1S O2S 131.0(16) 8_757

loop_
_geom_bond_atom_site_label_1
_geom_bond_atom_site_label_2
_geom_bond_distance
_geom_bond_site_symmetry_2
Ru1 C22 1.812(4) .
Ru1 C1 2.040(4) .
Ru1 N3 2.108(3) .
Ru1 Cl2 2.3388(10) .
Ru1 Cl1 2.3466(10) .
N1 C1 1.337(5) .
N1 C4 1.435(5) .
N1 C2 1.472(5) .
N2 C1 1.362(5) .
N2 C13 1.428(5) .
N2 C3 1.462(5) .
N3 C33 1.339(5) .
N3 C34 1.369(5) .
C2 C3 1.517(5) .
C4 C9 1.386(6) .
C4 C5 1.400(5) .
C5 C6 1.385(6) .
C5 C10 1.500(6) .
C6 C7 1.392(6) .
C7 C8 1.380(6) .
C7 C11 1.515(6) .
C8 C9 1.382(6) .
C9 C12 1.507(5) .
C13 C18 1.387(5) .
C13 C14 1.397(5) .
C14 C15 1.393(5) .
C14 C19 1.508(5) .
C15 C16 1.378(6) .
C16 C17 1.375(7) .
C16 C20 1.513(6) .
C17 C18 1.378(6) .
C18 C21 1.507(6) .
C22 C23 1.456(5) .
C23 C24 1.395(5) .
C23 C35 1.427(6) .
C24 C25 1.407(6) .
C25 C26 1.348(7) .
C26 C27 1.389(6) .
C27 C35 1.424(5) .
C27 C28 1.429(7) .
C28 C29 1.333(7) .
C29 C30 1.422(6) .
C30 C31 1.393(6) .
C30 C34 1.410(5) .
C31 C32 1.371(6) .
C32 C33 1.378(6) .
C34 C35 1.435(6) .
Ru2 C62B 1.661(16) .
Ru2 C62A 1.935(16) .
Ru2 C41 2.039(4) .
Ru2 N43A 2.118(14) .
Ru2 N43B 2.124(12) .
Ru2 Cl4 2.3393(10) .
Ru2 Cl3 2.3581(10) .
N41 C41 1.340(5) .
N41 C44 1.431(5) .
N41 C42 1.465(4) .
N42 C41 1.354(4) .
N42 C53A 1.429(16) .
N42 C53B 1.456(17) .
N42 C43 1.474(4) .
C42 C43 1.514(5) .
C44 C49 1.387(6) .
C44 C45 1.393(6) .
C45 C46 1.384(7) .
C45 C50 1.502(6) .
C46 C47 1.372(9) .
C47 C48 1.375(8) .
C47 C51 1.537(8) .
C48 C49 1.398(6) .
C49 C52 1.498(6) .
C53A C58A 1.385(11) .
C53A C54A 1.393(11) .
C54A C55A 1.382(11) .
C54A C59A 1.508(10) .
C55A C56A 1.390(11) .
C56A C57A 1.397(11) .
C56A C60A 1.537(11) .
C57A C58A 1.382(10) .
C58A C61A 1.505(10) .
C53B C58B 1.394(12) .
C53B C54B 1.393(12) .
C54B C55B 1.375(11) .
C54B C59B 1.519(11) .
C55B C56B 1.400(11) .
C56B C57B 1.377(11) .
C56B C60B 1.526(11) .
C57B C58B 1.398(11) .
C58B C61B 1.508(11) .
N43A C73A 1.318(11) .
N43A C74A 1.370(11) .
C62A C63A 1.453(11) .
C63A C64A 1.384(10) .
C63A C75A 1.416(10) .
C64A C65A 1.385(10) .
C65A C66A 1.394(10) .
C66A C67A 1.388(11) .
C67A C68A 1.402(10) .
C67A C75A 1.410(11) .
C68A C69A 1.402(11) .
C69A C70A 1.389(11) .
C70A C71A 1.392(11) .
C70A C74A 1.422(10) .
C71A C72A 1.368(12) .
C72A C73A 1.403(11) .
C74A C75A 1.420(10) .
N43B C73B 1.341(11) .
N43B C74B 1.364(11) .
C62B C63B 1.458(12) .
C63B C64B 1.395(10) .
C63B C75B 1.405(10) .
C64B C65B 1.408(11) .
C65B C66B 1.382(11) .
C66B C67B 1.396(10) .
C67B C68B 1.399(11) .
C67B C75B 1.423(10) .
C68B C69B 1.418(11) .
C69B C70B 1.394(10) .
C70B C71B 1.408(11) .
C70B C74B 1.418(11) .
C71B C72B 1.391(11) .
C72B C73B 1.398(10) .
C74B C75B 1.423(10) .
O2S O1S 1.052(9) 7_577
O2S O1S 1.065(9) .
O1S O2S 1.052(9) 8_757

loop_
_geom_torsion_atom_site_label_1
_geom_torsion_atom_site_label_2
_geom_torsion_atom_site_label_3
_geom_torsion_atom_site_label_4
_geom_torsion
_geom_torsion_site_symmetry_1
_geom_torsion_site_symmetry_4
C22 Ru1 N3 C33 162.7(3) . .
C1 Ru1 N3 C33 -37.2(10) . .
Cl2 Ru1 N3 C33 63.4(3) . .
Cl1 Ru1 N3 C33 -97.9(3) . .
C22 Ru1 N3 C34 -31.3(3) . .
C1 Ru1 N3 C34 128.8(8) . .
Cl2 Ru1 N3 C34 -130.5(3) . .
Cl1 Ru1 N3 C34 68.2(3) . .
C4 N1 C1 N2 167.4(3) . .
C2 N1 C1 N2 3.5(5) . .
C4 N1 C1 Ru1 -20.1(6) . .
C2 N1 C1 Ru1 176.0(3) . .
C13 N2 C1 N1 177.2(3) . .
C3 N2 C1 N1 -0.8(4) . .
C13 N2 C1 Ru1 3.5(5) . .
C3 N2 C1 Ru1 -174.5(3) . .
C22 Ru1 C1 N1 13.7(4) . .
N3 Ru1 C1 N1 -146.1(7) . .
Cl2 Ru1 C1 N1 113.5(4) . .
Cl1 Ru1 C1 N1 -85.9(4) . .
C22 Ru1 C1 N2 -174.6(3) . .
N3 Ru1 C1 N2 25.6(10) . .
Cl2 Ru1 C1 N2 -74.8(3) . .
Cl1 Ru1 C1 N2 85.9(3) . .
C1 N1 C2 C3 -4.6(5) . .
C4 N1 C2 C3 -170.1(3) . .
C1 N2 C3 C2 -2.0(5) . .
C13 N2 C3 C2 179.9(3) . .
N1 C2 C3 N2 3.6(4) . .
C1 N1 C4 C9 -78.7(5) . .
C2 N1 C4 C9 84.7(5) . .
C1 N1 C4 C5 104.0(5) . .
C2 N1 C4 C5 -92.5(5) . .
C9 C4 C5 C6 -1.5(6) . .
N1 C4 C5 C6 175.6(4) . .
C9 C4 C5 C10 176.0(4) . .
N1 C4 C5 C10 -6.9(6) . .
C4 C5 C6 C7 1.6(7) . .
C10 C5 C6 C7 -175.8(4) . .
C5 C6 C7 C8 -0.8(7) . .
C5 C6 C7 C11 178.5(4) . .
C6 C7 C8 C9 -0.3(7) . .
C11 C7 C8 C9 -179.6(4) . .
C7 C8 C9 C4 0.4(7) . .
C7 C8 C9 C12 176.0(4) . .
C5 C4 C9 C8 0.6(6) . .
N1 C4 C9 C8 -176.6(4) . .
C5 C4 C9 C12 -175.1(4) . .
N1 C4 C9 C12 7.7(6) . .
C1 N2 C13 C18 -92.2(5) . .
C3 N2 C13 C18 85.7(5) . .
C1 N2 C13 C14 94.9(5) . .
C3 N2 C13 C14 -87.2(5) . .
C18 C13 C14 C15 6.0(6) . .
N2 C13 C14 C15 178.8(3) . .
C18 C13 C14 C19 -169.8(4) . .
N2 C13 C14 C19 3.0(5) . .
C13 C14 C15 C16 -1.3(6) . .
C19 C14 C15 C16 174.6(4) . .
C14 C15 C16 C17 -2.8(6) . .
C14 C15 C16 C20 -178.8(4) . .
C15 C16 C17 C18 2.4(7) . .
C20 C16 C17 C18 178.4(4) . .
C16 C17 C18 C13 2.1(7) . .
C16 C17 C18 C21 -171.9(4) . .
C14 C13 C18 C17 -6.5(6) . .
N2 C13 C18 C17 -179.2(4) . .
C14 C13 C18 C21 167.6(4) . .
N2 C13 C18 C21 -5.2(6) . .
C1 Ru1 C22 C23 -150.5(3) . .
N3 Ru1 C22 C23 26.5(3) . .
Cl2 Ru1 C22 C23 115.7(3) . .
Cl1 Ru1 C22 C23 -57.7(3) . .
Ru1 C22 C23 C24 164.8(3) . .
Ru1 C22 C23 C35 -14.3(5) . .
C35 C23 C24 C25 2.6(5) . .
C22 C23 C24 C25 -176.5(3) . .
C23 C24 C25 C26 -0.2(6) . .
C24 C25 C26 C27 -2.4(6) . .
C25 C26 C27 C35 2.4(6) . .
C25 C26 C27 C28 -175.7(4) . .
C26 C27 C28 C29 174.7(4) . .
C35 C27 C28 C29 -3.5(7) . .
C27 C28 C29 C30 0.4(7) . .
C28 C29 C30 C31 -176.5(5) . .
C28 C29 C30 C34 3.2(7) . .
C34 C30 C31 C32 -1.0(7) . .
C29 C30 C31 C32 178.6(4) . .
C30 C31 C32 C33 2.3(7) . .
C34 N3 C33 C32 -2.7(6) . .
Ru1 N3 C33 C32 164.7(3) . .
C31 C32 C33 N3 -0.4(7) . .
C33 N3 C34 C30 3.9(5) . .
Ru1 N3 C34 C30 -161.6(3) . .
C33 N3 C34 C35 -174.3(3) . .
Ru1 N3 C34 C35 20.2(5) . .
C31 C30 C34 N3 -2.1(6) . .
C29 C30 C34 N3 178.2(4) . .
C31 C30 C34 C35 176.0(4) . .
C29 C30 C34 C35 -3.6(6) . .
C26 C27 C35 C23 0.1(6) . .
C28 C27 C35 C23 178.3(4) . .
C26 C27 C35 C34 -175.3(4) . .
C28 C27 C35 C34 2.9(5) . .
C24 C23 C35 C27 -2.5(5) . .
C22 C23 C35 C27 176.5(3) . .
C24 C23 C35 C34 172.5(3) . .
C22 C23 C35 C34 -8.4(6) . .
N3 C34 C35 C27 178.7(3) . .
C30 C34 C35 C27 0.6(5) . .
N3 C34 C35 C23 3.6(6) . .
C30 C34 C35 C23 -174.5(4) . .
C44 N41 C41 N42 171.3(4) . .
C42 N41 C41 N42 3.5(4) . .
C44 N41 C41 Ru2 -15.3(6) . .
C42 N41 C41 Ru2 176.8(3) . .
C53A N42 C41 N41 174.7(7) . .
C53B N42 C41 N41 -166.2(7) . .
C43 N42 C41 N41 3.7(4) . .
C53A N42 C41 Ru2 0.3(8) . .
C53B N42 C41 Ru2 19.5(8) . .
C43 N42 C41 Ru2 -170.6(3) . .
C62B Ru2 C41 N41 15.1(9) . .
C62A Ru2 C41 N41 17.4(7) . .
N43A Ru2 C41 N41 -93(5) . .
N43B Ru2 C41 N41 -158.2(16) . .
Cl4 Ru2 C41 N41 116.9(3) . .
Cl3 Ru2 C41 N41 -82.4(3) . .
C62B Ru2 C41 N42 -172.3(9) . .
C62A Ru2 C41 N42 -170.1(6) . .
N43A Ru2 C41 N42 79(5) . .
N43B Ru2 C41 N42 14.3(17) . .
Cl4 Ru2 C41 N42 -70.5(3) . .
Cl3 Ru2 C41 N42 90.1(3) . .
C41 N41 C42 C43 -8.7(4) . .
C44 N41 C42 C43 -178.2(3) . .
C41 N42 C43 C42 -8.7(4) . .
C53A N42 C43 C42 179.9(6) . .
C53B N42 C43 C42 162.3(7) . .
N41 C42 C43 N42 9.6(4) . .
C41 N41 C44 C49 105.5(5) . .
C42 N41 C44 C49 -86.9(5) . .
C41 N41 C44 C45 -79.2(5) . .
C42 N41 C44 C45 88.5(5) . .
C49 C44 C45 C46 -0.2(7) . .
N41 C44 C45 C46 -175.4(4) . .
C49 C44 C45 C50 -179.4(4) . .
N41 C44 C45 C50 5.4(6) . .
C44 C45 C46 C47 -0.8(9) . .
C50 C45 C46 C47 178.5(6) . .
C45 C46 C47 C48 1.7(10) . .
C45 C46 C47 C51 177.8(6) . .
C46 C47 C48 C49 -1.8(10) . .
C51 C47 C48 C49 -177.9(6) . .
C45 C44 C49 C48 0.1(6) . .
N41 C44 C49 C48 175.3(4) . .
C45 C44 C49 C52 -177.6(4) . .
N41 C44 C49 C52 -2.4(6) . .
C47 C48 C49 C44 0.9(8) . .
C47 C48 C49 C52 178.5(5) . .
C41 N42 C53A C58A -86.7(19) . .
C53B N42 C53A C58A 166(8) . .
C43 N42 C53A C58A 83.7(18) . .
C41 N42 C53A C54A 101.0(16) . .
C53B N42 C53A C54A -6(5) . .
C43 N42 C53A C54A -88.6(17) . .
C58A C53A C54A C55A 5(3) . .
N42 C53A C54A C55A 177.3(13) . .
C58A C53A C54A C59A -170.6(15) . .
N42 C53A C54A C59A 2(3) . .
C53A C54A C55A C56A 0(2) . .
C59A C54A C55A C56A 176.0(12) . .
C54A C55A C56A C57A -4(2) . .
C54A C55A C56A C60A -178.0(11) . .
C55A C56A C57A C58A 2.7(18) . .
C60A C56A C57A C58A 177.0(10) . .
C56A C57A C58A C53A 2.4(18) . .
C56A C57A C58A C61A -172.8(11) . .
C54A C53A C58A C57A -6(3) . .
N42 C53A C58A C57A -178.3(13) . .
C54A C53A C58A C61A 168.9(15) . .
N42 C53A C58A C61A -3(2) . .
C41 N42 C53B C58B -95.2(19) . .
C53A N42 C53B C58B -11(5) . .
C43 N42 C53B C58B 95.2(19) . .
C41 N42 C53B C54B 87(2) . .
C53A N42 C53B C54B 171(9) . .
C43 N42 C53B C54B -83(2) . .
C58B C53B C54B C55B 6(3) . .
N42 C53B C54B C55B -176.2(14) . .
C58B C53B C54B C59B -174.7(16) . .
N42 C53B C54B C59B 3(3) . .
C53B C54B C55B C56B -3(2) . .
C59B C54B C55B C56B 177.7(12) . .
C54B C55B C56B C57B -1(2) . .
C54B C55B C56B C60B -179.7(11) . .
C55B C56B C57B C58B 1(2) . .
C60B C56B C57B C58B -179.6(12) . .
C54B C53B C58B C57B -5(3) . .
N42 C53B C58B C57B 176.9(15) . .
C54B C53B C58B C61B 171.7(16) . .
N42 C53B C58B C61B -6(3) . .
C56B C57B C58B C53B 2(2) . .
C56B C57B C58B C61B -175.6(12) . .
C62B Ru2 N43A C73A 163.3(14) . .
C62A Ru2 N43A C73A 161.7(13) . .
C41 Ru2 N43A C73A -87(5) . .
N43B Ru2 N43A C73A -7(3) . .
Cl4 Ru2 N43A C73A 62.4(11) . .
Cl3 Ru2 N43A C73A -98.3(11) . .
C62B Ru2 N43A C74A -24.5(15) . .
C62A Ru2 N43A C74A -26.2(14) . .
C41 Ru2 N43A C74A 85(5) . .
N43B Ru2 N43A C74A 165(5) . .
Cl4 Ru2 N43A C74A -125.4(13) . .
Cl3 Ru2 N43A C74A 73.9(13) . .
C62B Ru2 C62A C63A 14(9) . .
C41 Ru2 C62A C63A -150.8(17) . .
N43A Ru2 C62A C63A 25.5(17) . .
N43B Ru2 C62A C63A 28.1(18) . .
Cl4 Ru2 C62A C63A 115.6(17) . .
Cl3 Ru2 C62A C63A -58.7(18) . .
Ru2 C62A C63A C64A 160.9(13) . .
Ru2 C62A C63A C75A -17(2) . .
C75A C63A C64A C65A 0.7(16) . .
C62A C63A C64A C65A -177.3(12) . .
C63A C64A C65A C66A -1.2(15) . .
C64A C65A C66A C67A 0.5(16) . .
C65A C66A C67A C68A -176.6(10) . .
C65A C66A C67A C75A 0.6(17) . .
C66A C67A C68A C69A 177.4(12) . .
C75A C67A C68A C69A 0.3(17) . .
C67A C68A C69A C70A -2(2) . .
C68A C69A C70A C71A -177.2(12) . .
C68A C69A C70A C74A 5(2) . .
C69A C70A C71A C72A 178.0(13) . .
C74A C70A C71A C72A -3.9(17) . .
C70A C71A C72A C73A 5.8(18) . .
C74A N43A C73A C72A -3(2) . .
Ru2 N43A C73A C72A 169.4(11) . .
C71A C72A C73A N43A -2(2) . .
C73A N43A C74A C75A -172.8(13) . .
Ru2 N43A C74A C75A 15.8(19) . .
C73A N43A C74A C70A 5(2) . .
Ru2 N43A C74A C70A -166.0(9) . .
C69A C70A C74A N43A 176.3(13) . .
C71A C70A C74A N43A -1.7(16) . .
C69A C70A C74A C75A -5.5(17) . .
C71A C70A C74A C75A 176.5(11) . .
C66A C67A C75A C63A -1.1(16) . .
C68A C67A C75A C63A 176.1(10) . .
C66A C67A C75A C74A -178.0(10) . .
C68A C67A C75A C74A -0.8(15) . .
C64A C63A C75A C67A 0.5(16) . .
C62A C63A C75A C67A 178.3(13) . .
C64A C63A C75A C74A 177.2(10) . .
C62A C63A C75A C74A -5(2) . .
N43A C74A C75A C67A -178.5(11) . .
C70A C74A C75A C67A 3.4(16) . .
N43A C74A C75A C63A 4.7(19) . .
C70A C74A C75A C63A -173.4(10) . .
C62B Ru2 N43B C73B 162.8(14) . .
C62A Ru2 N43B C73B 160.8(13) . .
C41 Ru2 N43B C73B -24(3) . .
N43A Ru2 N43B C73B 172(4) . .
Cl4 Ru2 N43B C73B 62.1(12) . .
Cl3 Ru2 N43B C73B -100.1(12) . .
C62B Ru2 N43B C74B -25.9(15) . .
C62A Ru2 N43B C74B -27.9(14) . .
C41 Ru2 N43B C74B 147.7(9) . .
N43A Ru2 N43B C74B -17(2) . .
Cl4 Ru2 N43B C74B -126.7(12) . .
Cl3 Ru2 N43B C74B 71.2(12) . .
C62A Ru2 C62B C63B -168(12) . .
C41 Ru2 C62B C63B -153(2) . .
N43A Ru2 C62B C63B 23(2) . .
N43B Ru2 C62B C63B 25(2) . .
Cl4 Ru2 C62B C63B 112(2) . .
Cl3 Ru2 C62B C63B -60(2) . .
Ru2 C62B C63B C64B 165.3(16) . .
Ru2 C62B C63B C75B -16(3) . .
C75B C63B C64B C65B 3.3(18) . .
C62B C63B C64B C65B -177.6(14) . .
C63B C64B C65B C66B -1.3(17) . .
C64B C65B C66B C67B -0.9(17) . .
C65B C66B C67B C68B -174.7(12) . .
C65B C66B C67B C75B 1.0(17) . .
C66B C67B C68B C69B 177.3(11) . .
C75B C67B C68B C69B 1.7(19) . .
C67B C68B C69B C70B -5.2(18) . .
C68B C69B C70B C71B -175.0(11) . .
C68B C69B C70B C74B 5.9(17) . .
C69B C70B C71B C72B 179.9(10) . .
C74B C70B C71B C72B -1.0(16) . .
C70B C71B C72B C73B 1.2(16) . .
C74B N43B C73B C72B -6(2) . .
Ru2 N43B C73B C72B 166.2(11) . .
C71B C72B C73B N43B 2(2) . .
C73B N43B C74B C70B 6(2) . .
Ru2 N43B C74B C70B -165.3(9) . .
C73B N43B C74B C75B -174.8(13) . .
Ru2 N43B C74B C75B 14.1(18) . .
C69B C70B C74B N43B 176.5(12) . .
C71B C70B C74B N43B -2.6(17) . .
C69B C70B C74B C75B -3.0(17) . .
C71B C70B C74B C75B 177.9(10) . .
C64B C63B C75B C67B -3.1(17) . .
C62B C63B C75B C67B 177.9(15) . .
C64B C63B C75B C74B 171.9(11) . .
C62B C63B C75B C74B -7(2) . .
C66B C67B C75B C63B 1.0(16) . .
C68B C67B C75B C63B 176.5(12) . .
C66B C67B C75B C74B -174.2(10) . .
C68B C67B C75B C74B 1.2(16) . .
N43B C74B C75B C63B 4.9(19) . .
C70B C74B C75B C63B -175.6(11) . .
N43B C74B C75B C67B 179.9(11) . .
C70B C74B C75B C67B -0.6(16) . .
O1S O2S O1S O2S 6.9(13) 7_577 8_757
